data_4302960
loop_
_publ_author_name
'Rebecca A. Green'
'Curtis Moore'
'Arnold L. Rheingold'
'Charles S. Weinert'

_publ_section_title
;
Formation and Structures of Germanium(II) Aryloxo/Oxo Clusters
;
_journal_name_full 'Inorganic Chemistry'
_journal_page_first 7510
_journal_page_last 7512
_journal_paper_doi 10.1021/ic900915q
_journal_volume 48
_journal_year 2009
_chemical_formula_sum 'C22 H30 Ge O2'
_chemical_formula_weight 399.05
_chemical_name_systematic
; 
 ? 
;
_space_group_IT_number 61
_symmetry_cell_setting orthorhombic
_symmetry_space_group_name_Hall '-P 2ac 2ab'
_symmetry_space_group_name_H-M 'P b c a'
_atom_sites_solution_hydrogens geom
_atom_sites_solution_primary direct
_atom_sites_solution_secondary difmap
_audit_creation_method SHELXL-97
_cell_angle_alpha 90.00
_cell_angle_beta 90.00
_cell_angle_gamma 90.00
_cell_formula_units_Z 16
_cell_length_a 20.418(10)
_cell_length_b 15.992(7)
_cell_length_c 25.061(12)
_cell_measurement_reflns_used 9889
_cell_measurement_temperature 150(2)
_cell_measurement_theta_max 25.34
_cell_measurement_theta_min 2.29
_cell_volume 8183(7)
_computing_cell_refinement 'Bruker SAINT'
_computing_data_collection 'Bruker APEX2'
_computing_data_reduction 'Bruker SAINT'
_computing_molecular_graphics 'Bruker SHELXTL'
_computing_publication_material 'Bruker SHELXTL'
_computing_structure_refinement 'SHELXL-97 (Sheldrick, 2008)'
_computing_structure_solution 'SHELXS-97 (Sheldrick, 2008)'
_diffrn_ambient_temperature 150(2)
_diffrn_measured_fraction_theta_full 0.999
_diffrn_measured_fraction_theta_max 0.991
_diffrn_measurement_device_type 'Bruker APEX CCD'
_diffrn_measurement_method '\f and \w scans'
_diffrn_radiation_monochromator graphite
_diffrn_radiation_source 'fine-focus sealed tube'
_diffrn_radiation_type MoK\a
_diffrn_radiation_wavelength 0.71073
_diffrn_reflns_av_R_equivalents 0.0855
_diffrn_reflns_av_sigmaI/netI 0.0442
_diffrn_reflns_limit_h_max 24
_diffrn_reflns_limit_h_min -24
_diffrn_reflns_limit_k_max 18
_diffrn_reflns_limit_k_min -19
_diffrn_reflns_limit_l_max 30
_diffrn_reflns_limit_l_min -30
_diffrn_reflns_number 74817
_diffrn_reflns_theta_full 25.00
_diffrn_reflns_theta_max 25.48
_diffrn_reflns_theta_min 1.63
_exptl_absorpt_coefficient_mu 1.509
_exptl_absorpt_correction_T_max 0.8638
_exptl_absorpt_correction_T_min 0.6687
_exptl_absorpt_correction_type multi-scan
_exptl_absorpt_process_details SADABS
_exptl_crystal_colour colourless
_exptl_crystal_density_diffrn 1.296
_exptl_crystal_density_method 'not measured'
_exptl_crystal_description plate
_exptl_crystal_F_000 3360
_exptl_crystal_size_max 0.29
_exptl_crystal_size_mid 0.22
_exptl_crystal_size_min 0.10
_refine_diff_density_max 0.810
_refine_diff_density_min -0.419
_refine_diff_density_rms 0.067
_refine_ls_extinction_method none
_refine_ls_goodness_of_fit_ref 1.031
_refine_ls_hydrogen_treatment constr
_refine_ls_matrix_type full
_refine_ls_number_parameters 467
_refine_ls_number_reflns 7530
_refine_ls_number_restraints 0
_refine_ls_restrained_S_all 1.031
_refine_ls_R_factor_all 0.0617
_refine_ls_R_factor_gt 0.0355
_refine_ls_shift/su_max 0.001
_refine_ls_shift/su_mean 0.000
_refine_ls_structure_factor_coef Fsqd
_refine_ls_weighting_details 'calc w=1/[\s^2^(Fo^2^)+(0.0306P)^2^+9.5000P] where P=(Fo^2^+2Fc^2^)/3'
_refine_ls_weighting_scheme calc
_refine_ls_wR_factor_gt 0.0780
_refine_ls_wR_factor_ref 0.0906
_reflns_number_gt 5530
_reflns_number_total 7530
_reflns_threshold_expression >2sigma(I)
_cod_data_source_file ic900915q_si_002.cif
_cod_data_source_block wein44
_cod_depositor_comments
;
The following automatic conversions were performed:
'_symmetry_cell_setting' value 'Orthorhombic' changed to 'orthorhombic'
according to '/home/saulius/struct/CIF-dictionaries/cif_core.dic'
dictionary named 'cif_core.dic' version 2.4.1 from 2010-06-29.

Automatic conversion script
Id: cif_fix_enum 1527 2010-12-29 10:47:43Z saulius 
;
_cod_database_code 4302960

loop_
_symmetry_equiv_pos_as_xyz
'x, y, z'
'-x+1/2, -y, z+1/2'
'-x, y+1/2, -z+1/2'
'x+1/2, -y+1/2, -z'
'-x, -y, -z'
'x-1/2, y, -z-1/2'
'x, -y-1/2, z-1/2'
'-x-1/2, y-1/2, z'

loop_
_atom_site_label
_atom_site_type_symbol
_atom_site_fract_x
_atom_site_fract_y
_atom_site_fract_z
_atom_site_U_iso_or_equiv
_atom_site_adp_type
_atom_site_occupancy
_atom_site_symmetry_multiplicity
_atom_site_calc_flag
_atom_site_refinement_flags
_atom_site_disorder_assembly
_atom_site_disorder_group
C1 C 0.07751(14) 0.62055(17) 0.36558(10) 0.0197(6) Uani 1 1 d . . .
C2 C 0.03705(14) 0.55650(18) 0.38480(11) 0.0230(6) Uani 1 1 d . . .
C3 C 0.04663(15) 0.52734(19) 0.43654(12) 0.0279(7) Uani 1 1 d . . .
H3 H 0.0196 0.4839 0.4501 0.033 Uiso 1 1 calc R . .
C4 C 0.09487(15) 0.5609(2) 0.46800(11) 0.0299(7) Uani 1 1 d . . .
H4 H 0.1022 0.5393 0.5028 0.036 Uiso 1 1 calc R . .
C5 C 0.13287(14) 0.62600(19) 0.44937(11) 0.0245(7) Uani 1 1 d . . .
H5 H 0.1653 0.6492 0.4722 0.029 Uiso 1 1 calc R . .
C6 C 0.12523(13) 0.65910(17) 0.39780(11) 0.0187(6) Uani 1 1 d . . .
C7 C -0.01714(16) 0.5206(2) 0.35056(13) 0.0351(8) Uani 1 1 d . . .
H7A H -0.0396 0.5661 0.3318 0.053 Uiso 1 1 calc R . .
H7B H -0.0485 0.4908 0.3732 0.053 Uiso 1 1 calc R . .
H7C H 0.0016 0.4818 0.3245 0.053 Uiso 1 1 calc R . .
C8 C 0.16652(13) 0.73461(18) 0.37931(11) 0.0199(6) Uani 1 1 d . . .
C9 C 0.12205(16) 0.80576(19) 0.36069(15) 0.0367(8) Uani 1 1 d . . .
H9A H 0.0942 0.7860 0.3315 0.055 Uiso 1 1 calc R . .
H9B H 0.1489 0.8526 0.3482 0.055 Uiso 1 1 calc R . .
H9C H 0.0945 0.8243 0.3905 0.055 Uiso 1 1 calc R . .
C10 C 0.21293(16) 0.7091(2) 0.33414(12) 0.0326(8) Uani 1 1 d . . .
H10A H 0.1874 0.6879 0.3039 0.049 Uiso 1 1 calc R . .
H10B H 0.2426 0.6652 0.3468 0.049 Uiso 1 1 calc R . .
H10C H 0.2385 0.7578 0.3228 0.049 Uiso 1 1 calc R . .
C11 C 0.21008(17) 0.7689(2) 0.42415(13) 0.0365(8) Uani 1 1 d . . .
H11A H 0.2358 0.8161 0.4106 0.055 Uiso 1 1 calc R . .
H11B H 0.2397 0.7248 0.4366 0.055 Uiso 1 1 calc R . .
H11C H 0.1826 0.7877 0.4538 0.055 Uiso 1 1 calc R . .
C12 C 0.05194(13) 0.60711(17) 0.15901(11) 0.0179(6) Uani 1 1 d . . .
C13 C 0.00866(13) 0.54067(18) 0.14793(11) 0.0205(6) Uani 1 1 d . . .
C14 C 0.00900(14) 0.50554(19) 0.09737(12) 0.0256(7) Uani 1 1 d . . .
H14 H -0.0197 0.4605 0.0895 0.031 Uiso 1 1 calc R . .
C15 C 0.05057(14) 0.5353(2) 0.05842(12) 0.0273(7) Uani 1 1 d . . .
H15 H 0.0520 0.5090 0.0244 0.033 Uiso 1 1 calc R . .
C16 C 0.09015(14) 0.60334(19) 0.06883(11) 0.0237(6) Uani 1 1 d . . .
H16 H 0.1170 0.6247 0.0411 0.028 Uiso 1 1 calc R . .
C17 C 0.09200(13) 0.64213(17) 0.11908(11) 0.0197(6) Uani 1 1 d . . .
C18 C -0.03815(14) 0.50949(18) 0.19012(12) 0.0261(7) Uani 1 1 d . . .
H18A H -0.0673 0.4674 0.1746 0.039 Uiso 1 1 calc R . .
H18B H -0.0642 0.5564 0.2036 0.039 Uiso 1 1 calc R . .
H18C H -0.0133 0.4845 0.2195 0.039 Uiso 1 1 calc R . .
C19 C 0.13533(14) 0.71933(19) 0.12932(11) 0.0241(7) Uani 1 1 d . . .
C20 C 0.16822(16) 0.7497(2) 0.07777(13) 0.0386(8) Uani 1 1 d . . .
H20A H 0.1345 0.7633 0.0513 0.058 Uiso 1 1 calc R . .
H20B H 0.1967 0.7055 0.0637 0.058 Uiso 1 1 calc R . .
H20C H 0.1944 0.7996 0.0853 0.058 Uiso 1 1 calc R . .
C21 C 0.19079(15) 0.6990(2) 0.16860(13) 0.0343(8) Uani 1 1 d . . .
H21A H 0.2196 0.7476 0.1722 0.051 Uiso 1 1 calc R . .
H21B H 0.2160 0.6513 0.1552 0.051 Uiso 1 1 calc R . .
H21C H 0.1721 0.6850 0.2035 0.051 Uiso 1 1 calc R . .
C22 C 0.09366(16) 0.79216(19) 0.15014(13) 0.0341(8) Uani 1 1 d . . .
H22A H 0.0732 0.7762 0.1840 0.051 Uiso 1 1 calc R . .
H22B H 0.0596 0.8056 0.1240 0.051 Uiso 1 1 calc R . .
H22C H 0.1216 0.8412 0.1557 0.051 Uiso 1 1 calc R . .
C1' C 0.20015(13) 0.39418(17) 0.23916(11) 0.0197(6) Uani 1 1 d . . .
C2' C 0.24650(15) 0.45584(19) 0.25109(12) 0.0256(7) Uani 1 1 d . . .
C3' C 0.24772(16) 0.4893(2) 0.30205(13) 0.0323(8) Uani 1 1 d . . .
H3' H 0.2788 0.5314 0.3107 0.039 Uiso 1 1 calc R . .
C4' C 0.20405(16) 0.4621(2) 0.34048(13) 0.0330(8) Uani 1 1 d . . .
H4' H 0.2034 0.4875 0.3748 0.040 Uiso 1 1 calc R . .
C5' C 0.16129(15) 0.39760(18) 0.32858(12) 0.0265(7) Uani 1 1 d . . .
H5' H 0.1328 0.3779 0.3558 0.032 Uiso 1 1 calc R . .
C6' C 0.15839(13) 0.36014(17) 0.27807(11) 0.0199(6) Uani 1 1 d . . .
C7' C 0.29454(15) 0.4866(2) 0.20913(14) 0.0376(8) Uani 1 1 d . . .
H7'1 H 0.3103 0.4391 0.1880 0.056 Uiso 1 1 calc R . .
H7'2 H 0.3317 0.5138 0.2267 0.056 Uiso 1 1 calc R . .
H7'3 H 0.2726 0.5267 0.1856 0.056 Uiso 1 1 calc R . .
C8' C 0.11122(14) 0.28720(18) 0.26698(11) 0.0211(6) Uani 1 1 d . . .
C9' C 0.14380(14) 0.21580(18) 0.23574(12) 0.0260(7) Uani 1 1 d . . .
H9'1 H 0.1832 0.1972 0.2547 0.039 Uiso 1 1 calc R . .
H9'2 H 0.1559 0.2357 0.2001 0.039 Uiso 1 1 calc R . .
H9'3 H 0.1131 0.1690 0.2325 0.039 Uiso 1 1 calc R . .
C10' C 0.05087(14) 0.31861(19) 0.23594(12) 0.0266(7) Uani 1 1 d . . .
H10D H 0.0651 0.3442 0.2023 0.040 Uiso 1 1 calc R . .
H10E H 0.0275 0.3602 0.2574 0.040 Uiso 1 1 calc R . .
H10F H 0.0217 0.2714 0.2283 0.040 Uiso 1 1 calc R . .
C11' C 0.08648(15) 0.2491(2) 0.31962(12) 0.0307(7) Uani 1 1 d . . .
H11D H 0.0590 0.2004 0.3119 0.046 Uiso 1 1 calc R . .
H11E H 0.0607 0.2909 0.3391 0.046 Uiso 1 1 calc R . .
H11F H 0.1240 0.2319 0.3414 0.046 Uiso 1 1 calc R . .
C12' C 0.17048(14) 0.38174(17) 0.03312(11) 0.0202(6) Uani 1 1 d . . .
C13' C 0.20537(15) 0.44933(19) 0.01207(13) 0.0286(7) Uani 1 1 d . . .
C14' C 0.19409(17) 0.4729(2) -0.04020(14) 0.0389(9) Uani 1 1 d . . .
H14' H 0.2169 0.5193 -0.0548 0.047 Uiso 1 1 calc R . .
C15' C 0.14990(17) 0.4295(2) -0.07129(12) 0.0385(9) Uani 1 1 d . . .
H15' H 0.1419 0.4466 -0.1070 0.046 Uiso 1 1 calc R . .
C16' C 0.11722(16) 0.3612(2) -0.05044(12) 0.0331(8) Uani 1 1 d . . .
H16' H 0.0872 0.3317 -0.0725 0.040 Uiso 1 1 calc R . .
C17' C 0.12675(14) 0.33399(18) 0.00186(11) 0.0225(6) Uani 1 1 d . . .
C18' C 0.25465(17) 0.4965(2) 0.04555(14) 0.0392(9) Uani 1 1 d . . .
H18D H 0.2841 0.5282 0.0222 0.059 Uiso 1 1 calc R . .
H18E H 0.2802 0.4569 0.0669 0.059 Uiso 1 1 calc R . .
H18F H 0.2316 0.5352 0.0694 0.059 Uiso 1 1 calc R . .
C19' C 0.09105(15) 0.25637(19) 0.02344(12) 0.0278(7) Uani 1 1 d . . .
C20' C 0.05004(19) 0.2140(2) -0.02046(15) 0.0484(10) Uani 1 1 d . . .
H20D H 0.0165 0.2529 -0.0332 0.073 Uiso 1 1 calc R . .
H20E H 0.0289 0.1639 -0.0059 0.073 Uiso 1 1 calc R . .
H20F H 0.0786 0.1981 -0.0502 0.073 Uiso 1 1 calc R . .
C21' C 0.04286(17) 0.2803(2) 0.06763(15) 0.0423(9) Uani 1 1 d . . .
H21D H 0.0671 0.3023 0.0983 0.064 Uiso 1 1 calc R . .
H21E H 0.0179 0.2308 0.0785 0.064 Uiso 1 1 calc R . .
H21F H 0.0127 0.3232 0.0543 0.064 Uiso 1 1 calc R . .
C22' C 0.14058(17) 0.1918(2) 0.04327(15) 0.0409(9) Uani 1 1 d . . .
H22D H 0.1704 0.1769 0.0141 0.061 Uiso 1 1 calc R . .
H22E H 0.1174 0.1417 0.0554 0.061 Uiso 1 1 calc R . .
H22F H 0.1658 0.2155 0.0729 0.061 Uiso 1 1 calc R . .
Ge1 Ge 0.093646(15) 0.575550(19) 0.260697(11) 0.02007(9) Uani 1 1 d . . .
Ge1' Ge 0.158305(15) 0.432040(19) 0.138253(12) 0.02279(9) Uani 1 1 d . . .
O1 O 0.06818(9) 0.64606(12) 0.31307(7) 0.0209(4) Uani 1 1 d . . .
O2 O 0.05300(9) 0.63852(11) 0.21046(7) 0.0193(4) Uani 1 1 d . . .
O1' O 0.19746(9) 0.36516(12) 0.18714(7) 0.0215(4) Uani 1 1 d . . .
O2' O 0.18116(10) 0.36035(12) 0.08581(7) 0.0234(4) Uani 1 1 d . . .

loop_
_atom_site_aniso_label
_atom_site_aniso_U_11
_atom_site_aniso_U_22
_atom_site_aniso_U_33
_atom_site_aniso_U_23
_atom_site_aniso_U_13
_atom_site_aniso_U_12
C1 0.0223(15) 0.0177(15) 0.0190(13) 0.0005(12) 0.0039(12) 0.0056(12)
C2 0.0235(15) 0.0204(16) 0.0251(14) -0.0025(12) 0.0060(12) -0.0018(12)
C3 0.0315(18) 0.0234(17) 0.0288(16) 0.0074(13) 0.0095(14) 0.0020(14)
C4 0.0321(18) 0.036(2) 0.0219(14) 0.0077(13) 0.0021(13) 0.0012(15)
C5 0.0239(16) 0.0284(18) 0.0211(15) -0.0028(13) 0.0017(12) 0.0022(13)
C6 0.0178(14) 0.0163(15) 0.0221(14) -0.0018(12) 0.0044(11) 0.0027(12)
C7 0.0335(19) 0.036(2) 0.0356(18) 0.0014(15) 0.0030(15) -0.0137(16)
C8 0.0201(15) 0.0184(15) 0.0211(14) -0.0044(11) 0.0031(12) 0.0011(12)
C9 0.0281(18) 0.0205(18) 0.062(2) 0.0046(16) 0.0032(16) -0.0021(14)
C10 0.0311(18) 0.0311(19) 0.0357(18) -0.0095(15) 0.0123(15) -0.0100(15)
C11 0.039(2) 0.038(2) 0.0321(18) -0.0049(15) 0.0015(15) -0.0143(16)
C12 0.0182(14) 0.0156(15) 0.0198(13) -0.0022(11) -0.0031(11) 0.0033(12)
C13 0.0156(15) 0.0181(15) 0.0278(16) -0.0017(12) -0.0034(11) 0.0036(12)
C14 0.0175(15) 0.0226(17) 0.0366(17) -0.0085(13) -0.0069(13) 0.0011(12)
C15 0.0241(17) 0.0334(18) 0.0245(15) -0.0115(13) -0.0072(13) 0.0077(14)
C16 0.0189(15) 0.0325(18) 0.0198(14) 0.0018(12) -0.0003(12) 0.0069(13)
C17 0.0154(14) 0.0192(15) 0.0244(14) -0.0007(12) -0.0045(12) 0.0019(12)
C18 0.0225(16) 0.0217(16) 0.0341(17) 0.0013(13) -0.0015(13) -0.0053(13)
C19 0.0217(15) 0.0242(17) 0.0262(16) 0.0050(13) -0.0024(12) -0.0031(13)
C20 0.0342(19) 0.041(2) 0.041(2) 0.0067(16) 0.0053(16) -0.0109(16)
C21 0.0268(17) 0.035(2) 0.0411(19) 0.0097(16) -0.0171(15) -0.0102(15)
C22 0.0336(19) 0.0190(17) 0.050(2) -0.0020(14) 0.0055(16) -0.0040(14)
C1' 0.0184(15) 0.0153(15) 0.0254(14) -0.0031(12) -0.0040(12) 0.0054(11)
C2' 0.0177(15) 0.0182(16) 0.0407(18) -0.0012(13) -0.0050(13) 0.0028(13)
C3' 0.0249(17) 0.0231(18) 0.049(2) -0.0100(15) -0.0152(15) 0.0025(14)
C4' 0.037(2) 0.0291(18) 0.0327(17) -0.0110(14) -0.0179(15) 0.0116(15)
C5' 0.0347(18) 0.0206(16) 0.0242(15) 0.0001(12) -0.0052(13) 0.0091(14)
C6' 0.0189(15) 0.0172(15) 0.0235(14) 0.0020(12) -0.0058(12) 0.0050(12)
C7' 0.0234(18) 0.0252(19) 0.064(2) -0.0045(16) 0.0051(16) -0.0058(14)
C8' 0.0192(15) 0.0189(16) 0.0253(15) 0.0026(12) -0.0004(12) -0.0027(12)
C9' 0.0253(16) 0.0184(16) 0.0343(17) -0.0013(13) -0.0017(13) -0.0035(13)
C10' 0.0204(16) 0.0297(18) 0.0298(16) 0.0043(14) -0.0043(13) 0.0005(13)
C11' 0.0279(17) 0.0332(19) 0.0310(16) 0.0051(14) 0.0014(14) -0.0023(15)
C12' 0.0211(15) 0.0199(16) 0.0196(14) -0.0015(12) 0.0054(12) 0.0050(12)
C13' 0.0212(16) 0.0253(17) 0.0392(18) 0.0021(14) 0.0137(13) 0.0039(13)
C14' 0.041(2) 0.032(2) 0.044(2) 0.0124(16) 0.0245(17) 0.0075(16)
C15' 0.046(2) 0.048(2) 0.0222(15) 0.0079(16) 0.0136(15) 0.0169(18)
C16' 0.0315(18) 0.042(2) 0.0258(16) -0.0069(15) 0.0013(13) 0.0087(15)
C17' 0.0202(15) 0.0245(16) 0.0227(15) -0.0055(12) 0.0048(12) 0.0051(13)
C18' 0.0302(19) 0.0311(19) 0.056(2) -0.0040(16) 0.0148(16) -0.0105(15)
C19' 0.0269(17) 0.0217(17) 0.0348(17) -0.0098(13) 0.0032(14) -0.0014(13)
C20' 0.048(2) 0.043(2) 0.055(2) -0.0130(19) -0.0054(19) -0.0125(19)
C21' 0.038(2) 0.031(2) 0.058(2) -0.0127(17) 0.0223(18) -0.0137(16)
C22' 0.038(2) 0.0241(19) 0.061(2) 0.0022(17) 0.0056(17) 0.0009(15)
Ge1 0.02030(16) 0.01972(17) 0.02019(15) -0.00002(13) -0.00148(12) 0.00274(13)
Ge1' 0.02166(17) 0.02264(18) 0.02407(16) -0.00136(14) 0.00064(12) 0.00434(13)
O1 0.0225(11) 0.0207(11) 0.0196(10) 0.0013(8) -0.0006(8) -0.0007(8)
O2 0.0206(10) 0.0187(11) 0.0187(10) -0.0013(8) -0.0018(8) 0.0005(8)
O1' 0.0239(11) 0.0183(11) 0.0222(10) -0.0014(8) 0.0032(8) 0.0007(8)
O2' 0.0247(11) 0.0222(11) 0.0232(10) -0.0011(8) -0.0004(8) 0.0006(9)

loop_
_atom_type_symbol
_atom_type_description
_atom_type_scat_dispersion_real
_atom_type_scat_dispersion_imag
_atom_type_scat_source
C C 0.0033 0.0016 'International Tables Vol C Tables 4.2.6.8 and 6.1.1.4'
H H 0.0000 0.0000 'International Tables Vol C Tables 4.2.6.8 and 6.1.1.4'
O O 0.0106 0.0060 'International Tables Vol C Tables 4.2.6.8 and 6.1.1.4'
Ge Ge 0.1547 1.8001 'International Tables Vol C Tables 4.2.6.8 and 6.1.1.4'

loop_
_geom_angle_atom_site_label_1
_geom_angle_atom_site_label_2
_geom_angle_atom_site_label_3
_geom_angle
_geom_angle_site_symmetry_1
_geom_angle_site_symmetry_3
_geom_angle_publ_flag
O1 C1 C2 117.3(2) . . ?
O1 C1 C6 120.6(2) . . ?
C2 C1 C6 122.1(3) . . ?
C3 C2 C1 118.8(3) . . ?
C3 C2 C7 120.3(3) . . ?
C1 C2 C7 120.9(3) . . ?
C4 C3 C2 120.4(3) . . ?
C4 C3 H3 119.8 . . ?
C2 C3 H3 119.8 . . ?
C3 C4 C5 120.3(3) . . ?
C3 C4 H4 119.8 . . ?
C5 C4 H4 119.8 . . ?
C4 C5 C6 122.2(3) . . ?
C4 C5 H5 118.9 . . ?
C6 C5 H5 118.9 . . ?
C5 C6 C1 116.1(3) . . ?
C5 C6 C8 120.7(3) . . ?
C1 C6 C8 123.3(2) . . ?
C2 C7 H7A 109.5 . . ?
C2 C7 H7B 109.5 . . ?
H7A C7 H7B 109.5 . . ?
C2 C7 H7C 109.5 . . ?
H7A C7 H7C 109.5 . . ?
H7B C7 H7C 109.5 . . ?
C9 C8 C10 109.9(3) . . ?
C9 C8 C11 107.6(3) . . ?
C10 C8 C11 106.1(2) . . ?
C9 C8 C6 110.5(2) . . ?
C10 C8 C6 110.6(2) . . ?
C11 C8 C6 112.1(2) . . ?
C8 C9 H9A 109.5 . . ?
C8 C9 H9B 109.5 . . ?
H9A C9 H9B 109.5 . . ?
C8 C9 H9C 109.5 . . ?
H9A C9 H9C 109.5 . . ?
H9B C9 H9C 109.5 . . ?
C8 C10 H10A 109.5 . . ?
C8 C10 H10B 109.5 . . ?
H10A C10 H10B 109.5 . . ?
C8 C10 H10C 109.5 . . ?
H10A C10 H10C 109.5 . . ?
H10B C10 H10C 109.5 . . ?
C8 C11 H11A 109.5 . . ?
C8 C11 H11B 109.5 . . ?
H11A C11 H11B 109.5 . . ?
C8 C11 H11C 109.5 . . ?
H11A C11 H11C 109.5 . . ?
H11B C11 H11C 109.5 . . ?
O2 C12 C17 120.6(2) . . ?
O2 C12 C13 117.8(2) . . ?
C17 C12 C13 121.6(2) . . ?
C14 C13 C12 118.9(3) . . ?
C14 C13 C18 120.6(3) . . ?
C12 C13 C18 120.5(2) . . ?
C15 C14 C13 120.7(3) . . ?
C15 C14 H14 119.6 . . ?
C13 C14 H14 119.6 . . ?
C14 C15 C16 119.9(3) . . ?
C14 C15 H15 120.0 . . ?
C16 C15 H15 120.0 . . ?
C15 C16 C17 122.2(3) . . ?
C15 C16 H16 118.9 . . ?
C17 C16 H16 118.9 . . ?
C16 C17 C12 116.5(3) . . ?
C16 C17 C19 121.3(3) . . ?
C12 C17 C19 122.3(2) . . ?
C13 C18 H18A 109.5 . . ?
C13 C18 H18B 109.5 . . ?
H18A C18 H18B 109.5 . . ?
C13 C18 H18C 109.5 . . ?
H18A C18 H18C 109.5 . . ?
H18B C18 H18C 109.5 . . ?
C22 C19 C20 106.8(3) . . ?
C22 C19 C21 110.6(3) . . ?
C20 C19 C21 106.5(3) . . ?
C22 C19 C17 110.3(2) . . ?
C20 C19 C17 111.4(2) . . ?
C21 C19 C17 111.1(2) . . ?
C19 C20 H20A 109.5 . . ?
C19 C20 H20B 109.5 . . ?
H20A C20 H20B 109.5 . . ?
C19 C20 H20C 109.5 . . ?
H20A C20 H20C 109.5 . . ?
H20B C20 H20C 109.5 . . ?
C19 C21 H21A 109.5 . . ?
C19 C21 H21B 109.5 . . ?
H21A C21 H21B 109.5 . . ?
C19 C21 H21C 109.5 . . ?
H21A C21 H21C 109.5 . . ?
H21B C21 H21C 109.5 . . ?
C19 C22 H22A 109.5 . . ?
C19 C22 H22B 109.5 . . ?
H22A C22 H22B 109.5 . . ?
C19 C22 H22C 109.5 . . ?
H22A C22 H22C 109.5 . . ?
H22B C22 H22C 109.5 . . ?
O1' C1' C2' 117.7(3) . . ?
O1' C1' C6' 120.0(2) . . ?
C2' C1' C6' 122.4(3) . . ?
C3' C2' C1' 118.8(3) . . ?
C3' C2' C7' 120.1(3) . . ?
C1' C2' C7' 121.1(3) . . ?
C4' C3' C2' 120.6(3) . . ?
C4' C3' H3' 119.7 . . ?
C2' C3' H3' 119.7 . . ?
C3' C4' C5' 119.4(3) . . ?
C3' C4' H4' 120.3 . . ?
C5' C4' H4' 120.3 . . ?
C4' C5' C6' 122.7(3) . . ?
C4' C5' H5' 118.7 . . ?
C6' C5' H5' 118.7 . . ?
C5' C6' C1' 115.8(3) . . ?
C5' C6' C8' 120.9(3) . . ?
C1' C6' C8' 123.3(2) . . ?
C2' C7' H7'1 109.5 . . ?
C2' C7' H7'2 109.5 . . ?
H7'1 C7' H7'2 109.5 . . ?
C2' C7' H7'3 109.5 . . ?
H7'1 C7' H7'3 109.5 . . ?
H7'2 C7' H7'3 109.5 . . ?
C9' C8' C6' 112.6(2) . . ?
C9' C8' C11' 106.6(2) . . ?
C6' C8' C11' 110.5(2) . . ?
C9' C8' C10' 109.3(2) . . ?
C6' C8' C10' 110.2(2) . . ?
C11' C8' C10' 107.4(2) . . ?
C8' C9' H9'1 109.5 . . ?
C8' C9' H9'2 109.5 . . ?
H9'1 C9' H9'2 109.5 . . ?
C8' C9' H9'3 109.5 . . ?
H9'1 C9' H9'3 109.5 . . ?
H9'2 C9' H9'3 109.5 . . ?
C8' C10' H10D 109.5 . . ?
C8' C10' H10E 109.5 . . ?
H10D C10' H10E 109.5 . . ?
C8' C10' H10F 109.5 . . ?
H10D C10' H10F 109.5 . . ?
H10E C10' H10F 109.5 . . ?
C8' C11' H11D 109.5 . . ?
C8' C11' H11E 109.5 . . ?
H11D C11' H11E 109.5 . . ?
C8' C11' H11F 109.5 . . ?
H11D C11' H11F 109.5 . . ?
H11E C11' H11F 109.5 . . ?
O2' C12' C13' 118.1(3) . . ?
O2' C12' C17' 119.7(2) . . ?
C13' C12' C17' 122.1(3) . . ?
C14' C13' C12' 118.9(3) . . ?
C14' C13' C18' 120.0(3) . . ?
C12' C13' C18' 121.1(3) . . ?
C15' C14' C13' 120.5(3) . . ?
C15' C14' H14' 119.8 . . ?
C13' C14' H14' 119.8 . . ?
C14' C15' C16' 120.0(3) . . ?
C14' C15' H15' 120.0 . . ?
C16' C15' H15' 120.0 . . ?
C15' C16' C17' 122.3(3) . . ?
C15' C16' H16' 118.9 . . ?
C17' C16' H16' 118.9 . . ?
C16' C17' C12' 116.2(3) . . ?
C16' C17' C19' 121.1(3) . . ?
C12' C17' C19' 122.8(3) . . ?
C13' C18' H18D 109.5 . . ?
C13' C18' H18E 109.5 . . ?
H18D C18' H18E 109.5 . . ?
C13' C18' H18F 109.5 . . ?
H18D C18' H18F 109.5 . . ?
H18E C18' H18F 109.5 . . ?
C22' C19' C21' 111.1(3) . . ?
C22' C19' C17' 110.2(3) . . ?
C21' C19' C17' 110.9(2) . . ?
C22' C19' C20' 107.1(3) . . ?
C21' C19' C20' 106.1(3) . . ?
C17' C19' C20' 111.2(3) . . ?
C19' C20' H20D 109.5 . . ?
C19' C20' H20E 109.5 . . ?
H20D C20' H20E 109.5 . . ?
C19' C20' H20F 109.5 . . ?
H20D C20' H20F 109.5 . . ?
H20E C20' H20F 109.5 . . ?
C19' C21' H21D 109.5 . . ?
C19' C21' H21E 109.5 . . ?
H21D C21' H21E 109.5 . . ?
C19' C21' H21F 109.5 . . ?
H21D C21' H21F 109.5 . . ?
H21E C21' H21F 109.5 . . ?
C19' C22' H22D 109.5 . . ?
C19' C22' H22E 109.5 . . ?
H22D C22' H22E 109.5 . . ?
C19' C22' H22F 109.5 . . ?
H22D C22' H22F 109.5 . . ?
H22E C22' H22F 109.5 . . ?
O1 Ge1 O2 91.49(9) . . ?
O2' Ge1' O1' 90.18(9) . . ?
C1 O1 Ge1 117.70(17) . . ?
C12 O2 Ge1 116.90(16) . . ?
C1' O1' Ge1' 117.13(16) . . ?
C12' O2' Ge1' 119.85(17) . . ?

loop_
_geom_bond_atom_site_label_1
_geom_bond_atom_site_label_2
_geom_bond_distance
_geom_bond_site_symmetry_2
_geom_bond_publ_flag
C1 O1 1.391(3) . ?
C1 C2 1.401(4) . ?
C1 C6 1.408(4) . ?
C2 C3 1.392(4) . ?
C2 C7 1.513(4) . ?
C3 C4 1.371(4) . ?
C3 H3 0.9500 . ?
C4 C5 1.379(4) . ?
C4 H4 0.9500 . ?
C5 C6 1.405(4) . ?
C5 H5 0.9500 . ?
C6 C8 1.544(4) . ?
C7 H7A 0.9800 . ?
C7 H7B 0.9800 . ?
C7 H7C 0.9800 . ?
C8 C9 1.529(4) . ?
C8 C10 1.532(4) . ?
C8 C11 1.534(4) . ?
C9 H9A 0.9800 . ?
C9 H9B 0.9800 . ?
C9 H9C 0.9800 . ?
C10 H10A 0.9800 . ?
C10 H10B 0.9800 . ?
C10 H10C 0.9800 . ?
C11 H11A 0.9800 . ?
C11 H11B 0.9800 . ?
C11 H11C 0.9800 . ?
C12 O2 1.384(3) . ?
C12 C17 1.409(4) . ?
C12 C13 1.410(4) . ?
C13 C14 1.386(4) . ?
C13 C18 1.510(4) . ?
C14 C15 1.378(4) . ?
C14 H14 0.9500 . ?
C15 C16 1.380(4) . ?
C15 H15 0.9500 . ?
C16 C17 1.404(4) . ?
C16 H16 0.9500 . ?
C17 C19 1.540(4) . ?
C18 H18A 0.9800 . ?
C18 H18B 0.9800 . ?
C18 H18C 0.9800 . ?
C19 C22 1.534(4) . ?
C19 C20 1.535(4) . ?
C19 C21 1.535(4) . ?
C20 H20A 0.9800 . ?
C20 H20B 0.9800 . ?
C20 H20C 0.9800 . ?
C21 H21A 0.9800 . ?
C21 H21B 0.9800 . ?
C21 H21C 0.9800 . ?
C22 H22A 0.9800 . ?
C22 H22B 0.9800 . ?
C22 H22C 0.9800 . ?
C1' O1' 1.385(3) . ?
C1' C2' 1.399(4) . ?
C1' C6' 1.405(4) . ?
C2' C3' 1.385(4) . ?
C2' C7' 1.520(4) . ?
C3' C4' 1.383(5) . ?
C3' H3' 0.9500 . ?
C4' C5' 1.384(4) . ?
C4' H4' 0.9500 . ?
C5' C6' 1.402(4) . ?
C5' H5' 0.9500 . ?
C6' C8' 1.538(4) . ?
C7' H7'1 0.9800 . ?
C7' H7'2 0.9800 . ?
C7' H7'3 0.9800 . ?
C8' C9' 1.536(4) . ?
C8' C11' 1.538(4) . ?
C8' C10' 1.541(4) . ?
C9' H9'1 0.9800 . ?
C9' H9'2 0.9800 . ?
C9' H9'3 0.9800 . ?
C10' H10D 0.9800 . ?
C10' H10E 0.9800 . ?
C10' H10F 0.9800 . ?
C11' H11D 0.9800 . ?
C11' H11E 0.9800 . ?
C11' H11F 0.9800 . ?
C12' O2' 1.381(3) . ?
C12' C13' 1.398(4) . ?
C12' C17' 1.412(4) . ?
C13' C14' 1.383(5) . ?
C13' C18' 1.512(4) . ?
C14' C15' 1.379(5) . ?
C14' H14' 0.9500 . ?
C15' C16' 1.384(5) . ?
C15' H15' 0.9500 . ?
C16' C17' 1.395(4) . ?
C16' H16' 0.9500 . ?
C17' C19' 1.538(4) . ?
C18' H18D 0.9800 . ?
C18' H18E 0.9800 . ?
C18' H18F 0.9800 . ?
C19' C22' 1.528(4) . ?
C19' C21' 1.530(4) . ?
C19' C20' 1.540(4) . ?
C20' H20D 0.9800 . ?
C20' H20E 0.9800 . ?
C20' H20F 0.9800 . ?
C21' H21D 0.9800 . ?
C21' H21E 0.9800 . ?
C21' H21F 0.9800 . ?
C22' H22D 0.9800 . ?
C22' H22E 0.9800 . ?
C22' H22F 0.9800 . ?
Ge1 O1 1.8067(19) . ?
Ge1 O2 1.8132(19) . ?
Ge1' O2' 1.805(2) . ?
Ge1' O1' 1.812(2) . ?
